data_7050329
loop_
_publ_author_name
'Liu Chong-Bo'
'Lin-Pei Jin'
'Shaozhe Lu'
'Chang-Yan Sun'

_publ_section_title
;
Supramolecular Architecture of New Lanthanide
Coordination Polymers of  2-Aminoterephthalic Acid and
1,10-Phenanthroline
;
_journal_name_full 'New J.Chem.(Nouv.J.Chim.)'
_journal_year 2004
_chemical_formula_sum 'C48 H35 Eu2 N7 O14'
_chemical_formula_weight 1237.75
_space_group_IT_number 2
_symmetry_cell_setting triclinic
_symmetry_space_group_name_Hall '-P 1'
_symmetry_space_group_name_H-M 'P -1'
_atom_sites_solution_hydrogens geom
_atom_sites_solution_primary direct
_atom_sites_solution_secondary difmap
_cell_angle_alpha 70.836(4)
_cell_angle_beta 87.853(4)
_cell_angle_gamma 65.793(4)
_cell_formula_units_Z 1
_cell_length_a 10.497(3)
_cell_length_b 10.870(3)
_cell_length_c 11.355(3)
_cell_measurement_reflns_used 1012
_cell_measurement_temperature 293(2)
_cell_measurement_theta_max 26.11
_cell_measurement_theta_min 2.14
_cell_volume 1109.1(6)
_diffrn_ambient_temperature 293(2)
_diffrn_detector_area_resol_mean ?
_diffrn_measurement_device_type 'CCD area detector'
_diffrn_measurement_method 'phi and omega scans'
_diffrn_radiation_monochromator graphite
_diffrn_radiation_source 'fine-focus sealed tube'
_diffrn_radiation_type MoK\a
_diffrn_radiation_wavelength 0.71073
_diffrn_reflns_av_R_equivalents 0.0282
_diffrn_reflns_av_sigmaI/netI 0.0608
_diffrn_reflns_limit_h_max 13
_diffrn_reflns_limit_h_min -13
_diffrn_reflns_limit_k_max 13
_diffrn_reflns_limit_k_min -9
_diffrn_reflns_limit_l_max 14
_diffrn_reflns_limit_l_min -13
_diffrn_reflns_number 6414
_diffrn_reflns_theta_max 26.39
_diffrn_reflns_theta_min 2.33
_diffrn_standards_decay_% ?
_diffrn_standards_interval_count ?
_diffrn_standards_interval_time ?
_diffrn_standards_number ?
_exptl_absorpt_coefficient_mu 2.882
_exptl_absorpt_correction_T_max 1.000000
_exptl_absorpt_correction_T_min 0.775680
_exptl_absorpt_correction_type multi-scan
_exptl_absorpt_process_details SADABS
_exptl_crystal_density_diffrn 1.853
_exptl_crystal_density_meas 0
_exptl_crystal_density_method 'not measured'
_exptl_crystal_F_000 610
_exptl_crystal_size_max 0.20
_exptl_crystal_size_mid 0.08
_exptl_crystal_size_min 0.06
_refine_ls_extinction_coef ?
_refine_ls_extinction_method none
_refine_ls_goodness_of_fit_ref 1.006
_refine_ls_hydrogen_treatment mixed
_refine_ls_matrix_type full
_refine_ls_number_parameters 335
_refine_ls_number_reflns 4488
_refine_ls_number_restraints 0
_refine_ls_restrained_S_all 1.006
_refine_ls_R_factor_all 0.0450
_refine_ls_R_factor_gt 0.0330
_refine_ls_shift/su_max 0.001
_refine_ls_shift/su_mean 0.000
_refine_ls_structure_factor_coef Fsqd
_refine_ls_weighting_details 'calc w=1/[\s^2^(Fo^2^)+(0.0287P)^2^+0.0000P] where P=(Fo^2^+2Fc^2^)/3'
_refine_ls_weighting_scheme calc
_refine_ls_wR_factor_gt 0.0673
_refine_ls_wR_factor_ref 0.0714
_reflns_number_gt 3841
_reflns_number_total 4488
_reflns_threshold_expression >2sigma(I)
_cod_depositor_comments
;
The following automatic conversions were performed:
'_symmetry_cell_setting' value 'Triclinic' changed to 'triclinic'
according to '/home/saulius/struct/CIF-dictionaries/cif_core.dic'
dictionary named 'cif_core.dic' version 2.4.1 from
2010-06-29.

'_exptl_absorpt_correction_type' value 'MULTI-SCAN' changed
to 'multi-scan' according to
'/home/saulius/struct/CIF-dictionaries/cif_core.dic' dictionary named
'cif_core.dic' version 2.4.1 from 2010-06-29.

Automatic conversion script
Id: cif_fix_enum 1527 2010-12-29 10:47:43Z saulius 
;
_cod_original_sg_symbol_H-M P-1
_cod_database_code 7050329

loop_
_symmetry_equiv_pos_as_xyz
'x, y, z'
'-x, -y, -z'

loop_
_atom_site_label
_atom_site_type_symbol
_atom_site_fract_x
_atom_site_fract_y
_atom_site_fract_z
_atom_site_U_iso_or_equiv
_atom_site_adp_type
_atom_site_occupancy
_atom_site_symmetry_multiplicity
_atom_site_calc_flag
_atom_site_refinement_flags
_atom_site_disorder_assembly
_atom_site_disorder_group
Eu1 Eu 0.59211(2) 0.50421(2) 0.32899(2) 0.01872(8) Uani 1 1 d . . .
N1 N 0.8520(4) 0.4851(4) 0.3266(4) 0.0337(9) Uani 1 1 d . . .
N2 N 0.6479(5) 0.6769(5) 0.1362(4) 0.0385(10) Uani 1 1 d . . .
N3 N 0.8408(7) 0.0167(7) 0.0797(7) 0.072(3) Uani 0.777(11) 1 d P A 1
H3A H 0.7614 0.0907 0.0552 0.087 Uiso 0.777(11) 1 d PR A 1
H3B H 0.8649 -0.0473 0.0444 0.087 Uiso 0.777(11) 1 d PR A 1
N3' N 1.206(2) -0.046(2) 0.443(2) 0.068(9) Uani 0.223(11) 1 d P A 2
H3'A H 1.2921 -0.1073 0.4546 0.082 Uiso 0.223(11) 1 d PR A 2
H3'B H 1.1792 0.0176 0.4784 0.082 Uiso 0.223(11) 1 d PR A 2
N4 N 0.3404(10) 1.0948(9) 0.6844(8) 0.047(2) Uani 0.50 1 d P . .
H4A H 0.3085 1.0394 0.7363 0.056 Uiso 0.50 1 d PR . .
H4B H 0.3209 1.1786 0.6874 0.056 Uiso 0.50 1 d PR . .
O1 O 0.7398(3) 0.3125(3) 0.2684(3) 0.0356(8) Uani 1 1 d . . .
O2 O 0.6864(4) 0.2757(4) 0.1002(3) 0.0462(10) Uani 1 1 d . . .
O3 O 1.3152(4) -0.3555(3) 0.4623(3) 0.0381(8) Uani 1 1 d . . .
O4 O 1.3604(3) -0.3048(3) 0.2644(3) 0.0369(8) Uani 1 1 d . . .
O5 O 0.5948(4) 0.6819(3) 0.4083(3) 0.0333(8) Uani 1 1 d . . .
O6 O 0.5322(4) 0.6343(3) 0.6018(3) 0.0340(8) Uani 1 1 d . . .
O7 O 0.4746(4) 0.5076(4) 0.1399(3) 0.0441(9) Uani 1 1 d . . .
H7A H 0.5362 0.4468 0.1124 0.066 Uiso 1 1 d R . .
H7B H 0.4175 0.5750 0.0782 0.066 Uiso 1 1 d R . .
C1 C 0.9517(6) 0.3952(6) 0.4206(6) 0.0499(15) Uani 1 1 d . . .
H1 H 0.9256 0.3509 0.4963 0.060 Uiso 1 1 calc R . .
C2 C 1.0936(7) 0.3633(9) 0.4120(9) 0.078(2) Uani 1 1 d . . .
H2 H 1.1600 0.3001 0.4809 0.093 Uiso 1 1 calc R . .
C3 C 1.1331(7) 0.4249(10) 0.3032(9) 0.085(3) Uani 1 1 d . . .
H3 H 1.2278 0.4032 0.2960 0.102 Uiso 1 1 calc R . .
C4 C 1.0324(7) 0.5220(8) 0.1999(7) 0.0625(19) Uani 1 1 d . . .
C5 C 1.0665(10) 0.5933(11) 0.0820(9) 0.089(3) Uani 1 1 d . . .
H5 H 1.1599 0.5736 0.0698 0.107 Uiso 1 1 calc R . .
C6 C 0.9653(10) 0.6878(10) -0.0106(8) 0.086(3) Uani 1 1 d . . .
H6 H 0.9903 0.7327 -0.0867 0.103 Uiso 1 1 calc R . .
C7 C 0.8193(9) 0.7233(8) 0.0021(6) 0.066(2) Uani 1 1 d . . .
C8 C 0.7098(11) 0.8275(9) -0.0902(7) 0.087(3) Uani 1 1 d . . .
H8 H 0.7298 0.8785 -0.1662 0.104 Uiso 1 1 calc R . .
C9 C 0.5762(10) 0.8543(9) -0.0698(6) 0.086(3) Uani 1 1 d . . .
H9 H 0.5029 0.9227 -0.1314 0.103 Uiso 1 1 calc R . .
C10 C 0.5487(7) 0.7772(7) 0.0466(5) 0.0563(17) Uani 1 1 d . . .
H10 H 0.4555 0.7983 0.0610 0.068 Uiso 1 1 calc R . .
C11 C 0.7833(6) 0.6507(6) 0.1178(5) 0.0441(14) Uani 1 1 d . . .
C12 C 0.8910(6) 0.5497(6) 0.2177(5) 0.0394(13) Uani 1 1 d . . .
C13 C 0.7642(5) 0.2387(5) 0.1979(5) 0.0280(10) Uani 1 1 d . . .
C14 C 0.8961(5) 0.1003(5) 0.2357(4) 0.0248(10) Uani 1 1 d . A .
C15 C 0.9286(5) 0.0009(5) 0.1745(5) 0.0345(12) Uani 1 1 d . . .
H15A H 0.8642 0.0159 0.1080 0.041 Uiso 0.223(11) 1 d PR A .
C16 C 1.0565(5) -0.1216(5) 0.2115(5) 0.0355(12) Uani 1 1 d . A .
H16 H 1.0803 -0.1867 0.1691 0.043 Uiso 1 1 calc R . .
C17 C 1.1478(5) -0.1469(5) 0.3103(4) 0.0246(10) Uani 1 1 d . . .
C18 C 1.1151(5) -0.0495(5) 0.3711(5) 0.0348(11) Uani 1 1 d . A .
H18 H 1.1768 -0.0652 0.4367 0.042 Uiso 0.777(11) 1 d PR . .
C19 C 0.9901(5) 0.0740(5) 0.3328(5) 0.0335(11) Uani 1 1 d . . .
H19 H 0.9691 0.1406 0.3733 0.040 Uiso 1 1 calc R A .
C20 C 1.2839(5) -0.2793(5) 0.3472(4) 0.0263(10) Uani 1 1 d . . .
C21 C 0.5537(5) 0.7152(5) 0.5019(4) 0.0259(10) Uani 1 1 d . . .
C22 C 0.5282(5) 0.8631(5) 0.4996(4) 0.0282(10) Uani 1 1 d . . .
C23 C 0.4553(6) 0.9120(5) 0.5912(4) 0.0332(12) Uani 1 1 d . . .
H23 H 0.4254 0.8521 0.6529 0.040 Uiso 1 1 calc R . .
C24 C 0.4257(6) 1.0477(5) 0.5936(5) 0.0327(11) Uani 1 1 d . . .
H24A H 0.3736 1.0807 0.6567 0.039 Uiso 0.50 1 d PR . .
